data_7123512
loop_
_publ_author_name
'Barisic, Damir'
'Lebon, Jakob'
'Maichle-moessmer, Caecilia'
'Anwander, Reiner'

_publ_section_title
;
 Pentadienyl migration and abstraction in yttrium aluminabenzene complexes
 including a single-component catalyst for isoprene polymerization
;
_journal_name_full 'Chemical Communications'
_journal_paper_doi 10.1039/C9CC02857A
_journal_year 2019
_chemical_formula_sum 'C48 H36 Al B F20 Y'
_chemical_formula_weight 1119.47
_chemical_properties_physical Air-sensitive,Moisture-sensitive
_space_group_crystal_system triclinic
_space_group_IT_number 2
_space_group_name_Hall '-P 1'
_space_group_name_H-M_alt 'P -1'
_symmetry_space_group_name_Hall '-P 1'
_symmetry_space_group_name_H-M 'P -1'
_atom_sites_solution_hydrogens mixed
_audit_creation_method SHELXL-2014/7
_audit_update_record
;
2019-04-11 deposited with the CCDC.    2019-05-22 downloaded from the CCDC.
;
_cell_angle_alpha 83.602(2)
_cell_angle_beta 80.112(2)
_cell_angle_gamma 65.546(2)
_cell_formula_units_Z 2
_cell_length_a 10.5894(8)
_cell_length_b 11.8158(9)
_cell_length_c 20.8872(15)
_cell_measurement_reflns_used 9945
_cell_measurement_temperature 100(2)
_cell_measurement_theta_max 24.58
_cell_measurement_theta_min 2.259
_cell_volume 2341.3(3)
_computing_cell_refinement 'SAINT V8.37A (Bruker AXS Inc., 2015)'
_computing_data_collection 'Bruker Apex3'
_computing_data_reduction 'SAINT V8.37A (Bruker AXS Inc., 2015)'
_computing_structure_refinement 'SHELXL-2014/7 (Sheldrick, 2014)'
_computing_structure_solution 'XT, VERSION 2014/5,SHELXS-13 (Sheldrick 2008)'
_diffrn_ambient_temperature 100(2)
_diffrn_measured_fraction_theta_full 1.000
_diffrn_measured_fraction_theta_max 1.000
_diffrn_measurement_device_type 'Bruker APEX II DUO'
_diffrn_measurement_method 'omega scans'
_diffrn_radiation_type MoK\a
_diffrn_radiation_wavelength 0.71073
_diffrn_reflns_av_R_equivalents 0.0446
_diffrn_reflns_av_unetI/netI 0.0261
_diffrn_reflns_Laue_measured_fraction_full 1.000
_diffrn_reflns_Laue_measured_fraction_max 1.000
_diffrn_reflns_limit_h_max 14
_diffrn_reflns_limit_h_min -14
_diffrn_reflns_limit_k_max 15
_diffrn_reflns_limit_k_min -15
_diffrn_reflns_limit_l_max 27
_diffrn_reflns_limit_l_min -27
_diffrn_reflns_number 90834
_diffrn_reflns_point_group_measured_fraction_full 1.000
_diffrn_reflns_point_group_measured_fraction_max 1.000
_diffrn_reflns_theta_full 25.242
_diffrn_reflns_theta_max 28.281
_diffrn_reflns_theta_min 1.895
_diffrn_source 'ImuS-focus sealed tube'
_exptl_absorpt_coefficient_mu 1.379
_exptl_absorpt_correction_T_max 0.6437
_exptl_absorpt_correction_T_min 0.5558
_exptl_absorpt_correction_type multi-scan
_exptl_absorpt_process_details sadabs
_exptl_crystal_colour yellow
_exptl_crystal_density_diffrn 1.588
_exptl_crystal_description plate
_exptl_crystal_F_000 1122
_exptl_crystal_size_max 0.304
_exptl_crystal_size_mid 0.182
_exptl_crystal_size_min 0.078
_exptl_transmission_factor_max 0.7459
_exptl_transmission_factor_min 0.6440
_refine_diff_density_max 0.814
_refine_diff_density_min -0.492
_refine_diff_density_rms 0.057
_refine_ls_extinction_method none
_refine_ls_goodness_of_fit_ref 1.033
_refine_ls_hydrogen_treatment mixed
_refine_ls_matrix_type full
_refine_ls_number_parameters 714
_refine_ls_number_reflns 11627
_refine_ls_number_restraints 72
_refine_ls_restrained_S_all 1.036
_refine_ls_R_factor_all 0.0368
_refine_ls_R_factor_gt 0.0302
_refine_ls_shift/su_max 0.002
_refine_ls_shift/su_mean 0.000
_refine_ls_structure_factor_coef Fsqd
_refine_ls_weighting_details 'w=1/[\s^2^(Fo^2^)+(0.0382P)^2^+1.2721P] where P=(Fo^2^+2Fc^2^)/3'
_refine_ls_weighting_scheme calc
_refine_ls_wR_factor_gt 0.0740
_refine_ls_wR_factor_ref 0.0767
_reflns_Friedel_coverage 0.000
_reflns_number_gt 10388
_reflns_number_total 11627
_reflns_threshold_expression 'I > 2\s(I)'
_cod_data_source_file c9cc02857a2.cif
_cod_data_source_block 4_mo_db157_2_0m_a
_cod_database_code 7123512
_shelx_shelxl_version_number 2014/7
_shelx_space_group_comment
;
The symmetry employed for this shelxl refinement is uniquely defined
by the following loop, which should always be used as a source of
symmetry information in preference to the above space-group names.
They are only intended as comments.
;
_shelx_estimated_absorpt_t_min 0.679
_shelx_estimated_absorpt_t_max 0.900

loop_
_space_group_symop_operation_xyz
'x, y, z'
'-x, -y, -z'

loop_
_atom_site_label
_atom_site_type_symbol
_atom_site_fract_x
_atom_site_fract_y
_atom_site_fract_z
_atom_site_U_iso_or_equiv
_atom_site_adp_type
_atom_site_occupancy
_atom_site_site_symmetry_order
_atom_site_calc_flag
_atom_site_refinement_flags_posn
_atom_site_refinement_flags_adp
_atom_site_refinement_flags_occupancy
_atom_site_disorder_assembly
_atom_site_disorder_group
C1 C 0.52716(17) 0.36986(16) 0.13464(8) 0.0178(3) Uani 1 1 d . . . . .
H1 H 0.4610 0.4587 0.1408 0.021 Uiso 1 1 calc R U . . .
C2 C 0.48143(17) 0.29491(16) 0.10792(8) 0.0173(3) Uani 1 1 d . . . . .
C3 C 0.54561(18) 0.16003(16) 0.11766(8) 0.0190(3) Uani 1 1 d . . . . .
H3 H 0.4869 0.1135 0.1144 0.023 Uiso 1 1 calc R U . . .
C4 C 0.69046(18) 0.08713(16) 0.12592(8) 0.0196(3) Uani 1 1 d . . . . .
C5 C 0.76360(17) 0.13459(16) 0.15593(8) 0.0193(3) Uani 1 1 d . . . . .
H5 H 0.8471 0.0740 0.1757 0.023 Uiso 1 1 calc R U . . .
C6 C 0.36105(18) 0.34877(17) 0.06542(8) 0.0209(3) Uani 1 1 d . . . . .
C7 C 0.26596(19) 0.48543(18) 0.07840(9) 0.0268(4) Uani 1 1 d . . . . .
H7A H 0.3203 0.5364 0.0663 0.040 Uiso 1 1 calc R U . . .
H7B H 0.2283 0.4934 0.1247 0.040 Uiso 1 1 calc R U . . .
H7C H 0.1886 0.5138 0.0525 0.040 Uiso 1 1 calc R U . . .
C8 C 0.2685(2) 0.2752(2) 0.07353(9) 0.0281(4) Uani 1 1 d . . . . .
H8A H 0.1924 0.3162 0.0471 0.042 Uiso 1 1 calc R U . . .
H8B H 0.2290 0.2722 0.1194 0.042 Uiso 1 1 calc R U . . .
H8C H 0.3251 0.1903 0.0593 0.042 Uiso 1 1 calc R U . . .
C9 C 0.4336(2) 0.3405(2) -0.00547(9) 0.0314(4) Uani 1 1 d . . . . .
H9A H 0.3627 0.3723 -0.0350 0.047 Uiso 1 1 calc R U . . .
H9B H 0.4949 0.2536 -0.0144 0.047 Uiso 1 1 calc R U . . .
H9C H 0.4895 0.3905 -0.0121 0.047 Uiso 1 1 calc R U . . .
C10 C 0.7591(2) -0.04470(18) 0.09800(9) 0.0282(4) Uani 1 1 d . . . . .
C11 C 0.6656(3) -0.1173(2) 0.11245(12) 0.0432(6) Uani 1 1 d . . . . .
H11A H 0.5773 -0.0696 0.0950 0.065 Uiso 1 1 calc R U . . .
H11B H 0.6462 -0.1310 0.1596 0.065 Uiso 1 1 calc R U . . .
H11C H 0.7136 -0.1978 0.0920 0.065 Uiso 1 1 calc R U . . .
C12 C 0.7868(3) -0.0235(2) 0.02390(11) 0.0445(6) Uani 1 1 d . . . . .
H12A H 0.8347 -0.1040 0.0035 0.067 Uiso 1 1 calc R U . . .
H12B H 0.8457 0.0236 0.0138 0.067 Uiso 1 1 calc R U . . .
H12C H 0.6975 0.0235 0.0071 0.067 Uiso 1 1 calc R U . . .
C13 C 0.8994(3) -0.1256(2) 0.12210(13) 0.0491(7) Uani 1 1 d . . . . .
H13A H 0.9366 -0.2084 0.1044 0.074 Uiso 1 1 calc R U . . .
H13B H 0.8854 -0.1333 0.1697 0.074 Uiso 1 1 calc R U . . .
H13C H 0.9659 -0.0868 0.1076 0.074 Uiso 1 1 calc R U . . .
C14 C 0.8530(2) 0.3785(2) 0.10067(10) 0.0353(5) Uani 1 1 d . . . . .
H14A H 0.8481 0.3731 0.0547 0.053 Uiso 1 1 calc R U . . .
H14B H 0.9486 0.3280 0.1100 0.053 Uiso 1 1 calc R U . . .
H14C H 0.8271 0.4654 0.1100 0.053 Uiso 1 1 calc R U . . .
C15 C 0.68985(19) 0.35133(17) 0.25229(9) 0.0201(3) Uani 1 1 d . . . . .
H15A H 0.781(3) 0.341(3) 0.2585(13) 0.052(8) Uiso 1 1 d . . . . .
H15B H 0.667(3) 0.309(3) 0.2901(16) 0.071(10) Uiso 1 1 d . . . . .
H15C H 0.635(3) 0.440(3) 0.2565(15) 0.073(10) Uiso 1 1 d . . . . .
C22 C 0.15739(16) 0.59449(14) 0.30828(7) 0.0143(3) Uani 1 1 d . . . . .
C23 C 0.02026(17) 0.64303(15) 0.29364(8) 0.0176(3) Uani 1 1 d . . . . .
C24 C -0.03423(17) 0.58270(17) 0.26083(8) 0.0202(3) Uani 1 1 d . . . . .
C25 C 0.04881(18) 0.46364(17) 0.24114(8) 0.0206(3) Uani 1 1 d . . . . .
C26 C 0.18532(17) 0.41241(15) 0.25275(8) 0.0164(3) Uani 1 1 d . . . . .
C27 C 0.23569(16) 0.47802(14) 0.28426(7) 0.0137(3) Uani 1 1 d . . . . .
C28 C 0.19499(16) 0.79710(14) 0.28952(7) 0.0145(3) Uani 1 1 d . . . . .
C29 C 0.10065(17) 0.92037(15) 0.29359(8) 0.0170(3) Uani 1 1 d . . . . .
C30 C 0.0931(2) 1.01040(15) 0.24408(9) 0.0229(4) Uani 1 1 d . . . . .
C31 C 0.1796(2) 0.97818(17) 0.18612(9) 0.0263(4) Uani 1 1 d . . . . .
C32 C 0.2743(2) 0.85617(17) 0.17871(8) 0.0242(4) Uani 1 1 d . . . . .
C33 C 0.27920(17) 0.77032(15) 0.22967(8) 0.0179(3) Uani 1 1 d . . . . .
C34 C 0.36908(16) 0.61207(14) 0.36415(7) 0.0125(3) Uani 1 1 d . . . . .
C35 C 0.47106(16) 0.66021(14) 0.35361(7) 0.0137(3) Uani 1 1 d . . . . .
C36 C 0.59651(16) 0.60660(15) 0.37901(8) 0.0165(3) Uani 1 1 d . . . . .
C37 C 0.62724(17) 0.49718(15) 0.41598(8) 0.0179(3) Uani 1 1 d . . . . .
C38 C 0.53122(17) 0.44430(14) 0.42799(8) 0.0162(3) Uani 1 1 d . . . . .
C39 C 0.40550(16) 0.50320(14) 0.40316(7) 0.0136(3) Uani 1 1 d . . . . .
C40 C 0.11415(15) 0.72620(14) 0.41621(7) 0.0130(3) Uani 1 1 d . . . . .
C41 C 0.02034(16) 0.68020(14) 0.45161(8) 0.0151(3) Uani 1 1 d . . . . .
C42 C -0.04097(16) 0.71028(15) 0.51495(8) 0.0165(3) Uani 1 1 d . . . . .
C43 C -0.00803(17) 0.78828(15) 0.54674(8) 0.0175(3) Uani 1 1 d . . . . .
C44 C 0.08493(17) 0.83602(14) 0.51436(8) 0.0157(3) Uani 1 1 d . . . . .
C45 C 0.14098(16) 0.80581(14) 0.45095(8) 0.0138(3) Uani 1 1 d . . . . .
C101 C 0.61207(19) 0.89759(16) 0.47251(8) 0.0210(3) Uani 1 1 d . . . . .
H101 H 0.6887 0.8277 0.4538 0.025 Uiso 1 1 calc R U . . .
C102 C 0.47610(19) 0.91499(16) 0.46839(8) 0.0208(3) Uani 1 1 d . . . . .
H102 H 0.4595 0.8569 0.4468 0.025 Uiso 1 1 calc R U . . .
C103 C 0.36400(19) 1.01709(16) 0.49578(9) 0.0211(3) Uani 1 1 d . . . . .
H103 H 0.2708 1.0288 0.4929 0.025 Uiso 1 1 calc R U . . .
Al1 Al 0.72419(5) 0.31698(5) 0.15492(2) 0.01828(10) Uani 1 1 d . . . . .
B1 B 0.20865(18) 0.68264(16) 0.34458(8) 0.0130(3) Uani 1 1 d . . . . .
F1 F -0.06799(10) 0.75827(9) 0.31248(5) 0.0228(2) Uani 1 1 d . . . . .
F2 F -0.16588(10) 0.63833(11) 0.24711(5) 0.0297(2) Uani 1 1 d . . . . .
F3 F -0.00053(11) 0.40112(11) 0.21010(6) 0.0312(3) Uani 1 1 d . . . . .
F4 F 0.27352(10) 0.29772(9) 0.23073(5) 0.0203(2) Uani 1 1 d . . . . .
F5 F 0.37697(9) 0.41663(8) 0.28892(4) 0.01463(18) Uani 1 1 d . . . . .
F6 F 0.00718(10) 0.96039(9) 0.34741(5) 0.0220(2) Uani 1 1 d . . . . .
F7 F -0.00013(13) 1.12868(9) 0.25206(6) 0.0340(3) Uani 1 1 d . . . . .
F8 F 0.17125(16) 1.06371(11) 0.13727(6) 0.0432(3) Uani 1 1 d . . . . .
F9 F 0.35955(14) 0.82302(12) 0.12234(5) 0.0374(3) Uani 1 1 d . . . . .
F10 F 0.37542(11) 0.65262(9) 0.21946(5) 0.0227(2) Uani 1 1 d . . . . .
F11 F 0.45185(10) 0.76752(9) 0.31797(5) 0.0193(2) Uani 1 1 d . . . . .
F12 F 0.68671(10) 0.66173(10) 0.36897(5) 0.0241(2) Uani 1 1 d . . . . .
F13 F 0.74832(11) 0.44379(10) 0.44071(5) 0.0275(2) Uani 1 1 d . . . . .
F14 F 0.55989(11) 0.33703(9) 0.46416(5) 0.0226(2) Uani 1 1 d . . . . .
F15 F 0.31340(10) 0.44912(8) 0.41939(5) 0.01731(19) Uani 1 1 d . . . . .
F16 F -0.01668(10) 0.60066(9) 0.42582(5) 0.0202(2) Uani 1 1 d . . . . .
F17 F -0.13163(10) 0.66342(10) 0.54623(5) 0.0235(2) Uani 1 1 d . . . . .
F18 F -0.06404(11) 0.81550(10) 0.60882(5) 0.0262(2) Uani 1 1 d . . . . .
F19 F 0.12059(11) 0.91075(9) 0.54467(5) 0.0227(2) Uani 1 1 d . . . . .
F20 F 0.22975(10) 0.85809(9) 0.42188(4) 0.01692(19) Uani 1 1 d . . . . .
Y1 Y 0.54306(2) 0.22440(2) 0.22780(2) 0.01341(4) Uani 1 1 d . . . . .
C16 C 0.3974(5) 0.0939(5) 0.3166(3) 0.0292(10) Uani 0.609(7) 1 d . U P A 1
H16 H 0.3022 0.1108 0.3147 0.035 Uiso 0.609(7) 1 calc R U P A 1
C17 C 0.5024(6) 0.0023(4) 0.2796(2) 0.0221(9) Uani 0.609(7) 1 d . U P A 1
H17 H 0.4797 -0.0424 0.2515 0.027 Uiso 0.609(7) 1 calc R U P A 1
C18 C 0.6432(6) -0.0245(6) 0.2836(3) 0.0209(11) Uani 0.609(7) 1 d . U P A 1
H18 H 0.7200 -0.0935 0.2586 0.025 Uiso 0.609(7) 1 calc R U P A 1
C19 C 0.6754(6) 0.0429(5) 0.3243(3) 0.0241(10) Uani 0.609(7) 1 d . U P A 1
H19 H 0.7752 0.0218 0.3289 0.029 Uiso 0.609(7) 1 calc R U P A 1
C20 C 0.5666(7) 0.1372(4) 0.36069(18) 0.0268(10) Uani 0.609(7) 1 d . U P A 1
H20 H 0.5886 0.1842 0.3910 0.032 Uiso 0.609(7) 1 calc R U P A 1
C21 C 0.4291(6) 0.1611(4) 0.3564(2) 0.0275(11) Uani 0.609(7) 1 d . U P A 1
H21 H 0.3555 0.2246 0.3812 0.033 Uiso 0.609(7) 1 calc R U P A 1
C16A C 0.4610(8) 0.0336(7) 0.2980(4) 0.0217(14) Uani 0.391(7) 1 d . U P A 2
H16A H 0.4013 0.0083 0.2796 0.026 Uiso 0.391(7) 1 calc R U P A 2
C17A C 0.6050(10) -0.0260(10) 0.2825(5) 0.0225(17) Uani 0.391(7) 1 d . U P A 2
H17A H 0.6442 -0.0941 0.2546 0.027 Uiso 0.391(7) 1 calc R U P A 2
C18A C 0.6916(9) 0.0137(8) 0.3075(4) 0.0230(15) Uani 0.391(7) 1 d . U P A 2
H18A H 0.7957 -0.0308 0.2975 0.028 Uiso 0.391(7) 1 calc R U P A 2
C19A C 0.6338(9) 0.1094(7) 0.3503(3) 0.0242(14) Uani 0.391(7) 1 d . U P A 2
H19A H 0.6932 0.1354 0.3685 0.029 Uiso 0.391(7) 1 calc R U P A 2
C20A C 0.4902(10) 0.1672(5) 0.3666(3) 0.0222(14) Uani 0.391(7) 1 d . U P A 2
H20A H 0.4507 0.2328 0.3960 0.027 Uiso 0.391(7) 1 calc R U P A 2
C21A C 0.4044(6) 0.1292(7) 0.3400(3) 0.0224(14) Uani 0.391(7) 1 d . U P A 2
H21A H 0.3056 0.1693 0.3509 0.027 Uiso 0.391(7) 1 calc R U P A 2

loop_
_atom_site_aniso_label
_atom_site_aniso_U_11
_atom_site_aniso_U_22
_atom_site_aniso_U_33
_atom_site_aniso_U_23
_atom_site_aniso_U_13
_atom_site_aniso_U_12
C1 0.0168(8) 0.0212(8) 0.0168(8) 0.0002(6) -0.0018(6) -0.0096(6)
C2 0.0145(7) 0.0251(8) 0.0130(7) -0.0003(6) 0.0001(6) -0.0097(6)
C3 0.0203(8) 0.0226(8) 0.0178(8) -0.0055(6) -0.0010(6) -0.0117(7)
C4 0.0210(8) 0.0213(8) 0.0147(8) -0.0059(6) 0.0019(6) -0.0073(7)
C5 0.0157(8) 0.0243(8) 0.0159(8) -0.0053(6) -0.0003(6) -0.0056(7)
C6 0.0175(8) 0.0315(9) 0.0161(8) 0.0003(7) -0.0036(6) -0.0122(7)
C7 0.0218(9) 0.0329(10) 0.0241(9) 0.0045(7) -0.0065(7) -0.0095(8)
C8 0.0235(9) 0.0418(11) 0.0269(9) -0.0023(8) -0.0071(7) -0.0195(8)
C9 0.0287(10) 0.0506(12) 0.0153(8) 0.0003(8) -0.0029(7) -0.0168(9)
C10 0.0304(10) 0.0243(9) 0.0258(9) -0.0129(7) -0.0004(8) -0.0055(8)
C11 0.0528(14) 0.0300(11) 0.0498(14) -0.0195(10) 0.0022(11) -0.0188(10)
C12 0.0576(15) 0.0401(12) 0.0285(11) -0.0201(9) 0.0087(10) -0.0136(11)
C13 0.0438(14) 0.0311(11) 0.0600(16) -0.0224(11) -0.0172(12) 0.0060(10)
C14 0.0322(11) 0.0639(15) 0.0236(10) 0.0099(9) -0.0081(8) -0.0343(11)
C15 0.0186(8) 0.0232(9) 0.0199(8) -0.0037(7) -0.0030(7) -0.0089(7)
C22 0.0135(7) 0.0152(7) 0.0133(7) -0.0013(6) -0.0019(6) -0.0048(6)
C23 0.0137(7) 0.0184(8) 0.0168(8) -0.0028(6) -0.0006(6) -0.0029(6)
C24 0.0108(7) 0.0299(9) 0.0189(8) -0.0041(7) -0.0028(6) -0.0061(7)
C25 0.0180(8) 0.0320(9) 0.0180(8) -0.0088(7) -0.0001(6) -0.0151(7)
C26 0.0165(8) 0.0159(7) 0.0164(8) -0.0056(6) 0.0018(6) -0.0064(6)
C27 0.0101(7) 0.0162(7) 0.0150(7) -0.0010(6) -0.0018(6) -0.0053(6)
C28 0.0148(7) 0.0143(7) 0.0143(7) -0.0011(6) -0.0034(6) -0.0052(6)
C29 0.0185(8) 0.0156(7) 0.0152(7) -0.0035(6) -0.0039(6) -0.0038(6)
C30 0.0295(9) 0.0126(7) 0.0246(9) 0.0013(6) -0.0097(7) -0.0047(7)
C31 0.0392(11) 0.0216(9) 0.0192(9) 0.0074(7) -0.0079(8) -0.0140(8)
C32 0.0298(10) 0.0276(9) 0.0141(8) 0.0004(7) 0.0014(7) -0.0126(8)
C33 0.0183(8) 0.0158(7) 0.0172(8) -0.0034(6) -0.0012(6) -0.0045(6)
C34 0.0123(7) 0.0123(7) 0.0120(7) -0.0034(5) -0.0007(5) -0.0037(6)
C35 0.0148(7) 0.0113(7) 0.0134(7) -0.0012(5) 0.0004(6) -0.0044(6)
C36 0.0134(7) 0.0209(8) 0.0180(8) -0.0052(6) 0.0004(6) -0.0095(6)
C37 0.0128(7) 0.0205(8) 0.0177(8) -0.0053(6) -0.0046(6) -0.0021(6)
C38 0.0201(8) 0.0124(7) 0.0129(7) -0.0004(5) -0.0039(6) -0.0028(6)
C39 0.0149(7) 0.0138(7) 0.0135(7) -0.0035(5) 0.0000(6) -0.0070(6)
C40 0.0104(7) 0.0108(6) 0.0148(7) -0.0003(5) -0.0021(5) -0.0013(5)
C41 0.0114(7) 0.0137(7) 0.0195(8) -0.0015(6) -0.0026(6) -0.0038(6)
C42 0.0101(7) 0.0161(7) 0.0194(8) 0.0032(6) 0.0007(6) -0.0036(6)
C43 0.0151(7) 0.0184(8) 0.0134(7) -0.0018(6) 0.0019(6) -0.0024(6)
C44 0.0152(7) 0.0137(7) 0.0170(8) -0.0038(6) -0.0015(6) -0.0042(6)
C45 0.0112(7) 0.0125(7) 0.0154(7) -0.0005(5) 0.0008(6) -0.0037(6)
C101 0.0228(8) 0.0175(8) 0.0212(8) 0.0038(6) -0.0059(7) -0.0067(7)
C102 0.0284(9) 0.0181(8) 0.0212(8) 0.0048(6) -0.0109(7) -0.0133(7)
C103 0.0206(8) 0.0221(8) 0.0244(9) 0.0072(7) -0.0091(7) -0.0121(7)
Al1 0.0173(2) 0.0255(3) 0.0161(2) -0.00034(19) -0.00220(19) -0.0128(2)
B1 0.0119(8) 0.0116(7) 0.0145(8) -0.0018(6) -0.0010(6) -0.0038(6)
F1 0.0137(5) 0.0197(5) 0.0281(5) -0.0063(4) -0.0046(4) 0.0019(4)
F2 0.0127(5) 0.0458(7) 0.0284(6) -0.0106(5) -0.0067(4) -0.0060(5)
F3 0.0227(5) 0.0454(7) 0.0348(6) -0.0202(5) -0.0024(5) -0.0189(5)
F4 0.0193(5) 0.0178(5) 0.0253(5) -0.0097(4) 0.0001(4) -0.0079(4)
F5 0.0105(4) 0.0134(4) 0.0188(5) -0.0044(3) -0.0023(3) -0.0026(3)
F6 0.0217(5) 0.0159(5) 0.0186(5) -0.0044(4) -0.0004(4) 0.0021(4)
F7 0.0470(7) 0.0119(5) 0.0333(6) 0.0019(4) -0.0131(5) 0.0001(5)
F8 0.0685(9) 0.0285(6) 0.0278(6) 0.0146(5) -0.0060(6) -0.0189(6)
F9 0.0470(7) 0.0393(7) 0.0177(5) 0.0006(5) 0.0100(5) -0.0154(6)
F10 0.0224(5) 0.0181(5) 0.0195(5) -0.0048(4) 0.0040(4) -0.0016(4)
F11 0.0210(5) 0.0160(4) 0.0227(5) 0.0041(4) -0.0032(4) -0.0105(4)
F12 0.0171(5) 0.0319(6) 0.0294(6) -0.0029(4) -0.0015(4) -0.0162(4)
F13 0.0169(5) 0.0308(6) 0.0331(6) 0.0009(5) -0.0134(4) -0.0049(4)
F14 0.0276(5) 0.0148(5) 0.0229(5) 0.0046(4) -0.0099(4) -0.0049(4)
F15 0.0194(5) 0.0161(4) 0.0196(5) 0.0016(4) -0.0027(4) -0.0108(4)
F16 0.0201(5) 0.0205(5) 0.0245(5) -0.0037(4) -0.0012(4) -0.0127(4)
F17 0.0174(5) 0.0261(5) 0.0264(5) 0.0013(4) 0.0055(4) -0.0119(4)
F18 0.0271(6) 0.0327(6) 0.0160(5) -0.0072(4) 0.0088(4) -0.0122(5)
F19 0.0277(5) 0.0246(5) 0.0190(5) -0.0098(4) 0.0030(4) -0.0137(4)
F20 0.0189(5) 0.0175(4) 0.0174(5) -0.0033(4) 0.0020(4) -0.0115(4)
Y1 0.01366(7) 0.01252(7) 0.01319(7) -0.00229(5) 0.00024(5) -0.00482(5)
C16 0.0273(17) 0.021(2) 0.032(2) 0.0067(15) 0.0071(15) -0.0094(15)
C17 0.030(2) 0.0135(18) 0.023(2) 0.0019(13) 0.0002(15) -0.0105(15)
C18 0.021(2) 0.0143(17) 0.0197(17) 0.0019(12) 0.0004(16) -0.0015(16)
C19 0.029(2) 0.023(3) 0.018(2) 0.0027(15) -0.0059(16) -0.0082(19)
C20 0.042(3) 0.018(2) 0.0145(16) 0.0007(14) 0.003(2) -0.010(2)
C21 0.034(2) 0.0156(17) 0.022(2) 0.0025(13) 0.0102(15) -0.0052(15)
C16A 0.027(3) 0.018(3) 0.021(3) -0.003(2) 0.001(2) -0.012(2)
C17A 0.028(3) 0.015(2) 0.023(3) -0.0039(19) 0.002(3) -0.008(3)
C18A 0.025(3) 0.012(3) 0.026(4) 0.003(2) -0.006(2) -0.002(2)
C19A 0.035(3) 0.018(3) 0.019(3) 0.0056(19) -0.009(2) -0.010(3)
C20A 0.036(3) 0.012(2) 0.015(2) 0.0016(17) -0.004(3) -0.007(3)
C21A 0.024(2) 0.018(3) 0.019(3) -0.002(2) 0.0041(19) -0.005(2)

loop_
_atom_type_symbol
_atom_type_description
_atom_type_scat_dispersion_real
_atom_type_scat_dispersion_imag
_atom_type_scat_source
C C 0.0033 0.0016 'International Tables Vol C Tables 4.2.6.8 and 6.1.1.4'
H H 0.0000 0.0000 'International Tables Vol C Tables 4.2.6.8 and 6.1.1.4'
Al Al 0.0645 0.0514 'International Tables Vol C Tables 4.2.6.8 and 6.1.1.4'
B B 0.0013 0.0007 'International Tables Vol C Tables 4.2.6.8 and 6.1.1.4'
F F 0.0171 0.0103 'International Tables Vol C Tables 4.2.6.8 and 6.1.1.4'
Y Y -2.7962 3.5667 'International Tables Vol C Tables 4.2.6.8 and 6.1.1.4'

loop_
_geom_angle_atom_site_label_1
_geom_angle_atom_site_label_2
_geom_angle_atom_site_label_3
_geom_angle
_geom_angle_site_symmetry_1
_geom_angle_site_symmetry_3
C2 C1 Al1 124.44(13) . .
C2 C1 Y1 83.56(10) . .
Al1 C1 Y1 75.68(5) . .
C2 C1 H1 117.7 . .
Al1 C1 H1 117.7 . .
Y1 C1 H1 117.7 . .
C1 C2 C3 121.17(15) . .
C1 C2 C6 122.08(15) . .
C3 C2 C6 116.74(14) . .
C1 C2 Y1 65.46(9) . .
C3 C2 Y1 67.68(9) . .
C6 C2 Y1 144.73(11) . .
C4 C3 C2 125.41(15) . .
C4 C3 Y1 80.55(9) . .
C2 C3 Y1 79.62(9) . .
C4 C3 H3 117.2 . .
C2 C3 H3 117.2 . .
Y1 C3 H3 117.2 . .
C5 C4 C3 121.09(15) . .
C5 C4 C10 122.40(16) . .
C3 C4 C10 116.49(15) . .
C5 C4 Y1 65.12(9) . .
C3 C4 Y1 67.18(9) . .
C10 C4 Y1 146.53(12) . .
C4 C5 Al1 124.21(13) . .
C4 C5 Y1 83.89(10) . .
Al1 C5 Y1 75.60(5) . .
C4 C5 H5 117.8 . .
Al1 C5 H5 117.8 . .
Y1 C5 H5 117.8 . .
C7 C6 C8 108.16(15) . .
C7 C6 C9 108.67(15) . .
C8 C6 C9 108.31(15) . .
C7 C6 C2 112.39(14) . .
C8 C6 C2 113.64(15) . .
C9 C6 C2 105.48(14) . .
C6 C7 H7A 109.5 . .
C6 C7 H7B 109.5 . .
H7A C7 H7B 109.5 . .
C6 C7 H7C 109.5 . .
H7A C7 H7C 109.5 . .
H7B C7 H7C 109.5 . .
C6 C8 H8A 109.5 . .
C6 C8 H8B 109.5 . .
H8A C8 H8B 109.5 . .
C6 C8 H8C 109.5 . .
H8A C8 H8C 109.5 . .
H8B C8 H8C 109.5 . .
C6 C9 H9A 109.5 . .
C6 C9 H9B 109.5 . .
H9A C9 H9B 109.5 . .
C6 C9 H9C 109.5 . .
H9A C9 H9C 109.5 . .
H9B C9 H9C 109.5 . .
C13 C10 C11 107.94(19) . .
C13 C10 C12 108.20(19) . .
C11 C10 C12 108.42(18) . .
C13 C10 C4 112.69(16) . .
C11 C10 C4 113.80(16) . .
C12 C10 C4 105.58(16) . .
C10 C11 H11A 109.5 . .
C10 C11 H11B 109.5 . .
H11A C11 H11B 109.5 . .
C10 C11 H11C 109.5 . .
H11A C11 H11C 109.5 . .
H11B C11 H11C 109.5 . .
C10 C12 H12A 109.5 . .
C10 C12 H12B 109.5 . .
H12A C12 H12B 109.5 . .
C10 C12 H12C 109.5 . .
H12A C12 H12C 109.5 . .
H12B C12 H12C 109.5 . .
C10 C13 H13A 109.5 . .
C10 C13 H13B 109.5 . .
H13A C13 H13B 109.5 . .
C10 C13 H13C 109.5 . .
H13A C13 H13C 109.5 . .
H13B C13 H13C 109.5 . .
Al1 C14 H14A 109.5 . .
Al1 C14 H14B 109.5 . .
H14A C14 H14B 109.5 . .
Al1 C14 H14C 109.5 . .
H14A C14 H14C 109.5 . .
H14B C14 H14C 109.5 . .
Al1 C15 Y1 69.01(5) . .
Al1 C15 H15A 100.4(16) . .
Y1 C15 H15A 142.7(16) . .
Al1 C15 H15B 132.8(19) . .
Y1 C15 H15B 69.1(19) . .
H15A C15 H15B 100(2) . .
Al1 C15 H15C 107.3(19) . .
Y1 C15 H15C 114.3(19) . .
H15A C15 H15C 103(2) . .
H15B C15 H15C 109(3) . .
C27 C22 C23 111.92(14) . .
C27 C22 B1 128.78(14) . .
C23 C22 B1 119.07(13) . .
F1 C23 C24 116.01(14) . .
F1 C23 C22 118.72(14) . .
C24 C23 C22 125.27(15) . .
F2 C24 C23 121.06(15) . .
F2 C24 C25 119.57(15) . .
C23 C24 C25 119.36(15) . .
F3 C25 C26 120.75(15) . .
F3 C25 C24 121.30(15) . .
C26 C25 C24 117.93(15) . .
F4 C26 C25 119.92(14) . .
F4 C26 C27 119.66(14) . .
C25 C26 C27 120.37(15) . .
C26 C27 C22 125.03(14) . .
C26 C27 F5 113.32(13) . .
C22 C27 F5 121.64(13) . .
C29 C28 C33 113.51(14) . .
C29 C28 B1 127.50(14) . .
C33 C28 B1 118.86(13) . .
F6 C29 C30 115.12(14) . .
F6 C29 C28 120.95(14) . .
C30 C29 C28 123.93(15) . .
F7 C30 C31 119.78(16) . .
F7 C30 C29 120.45(16) . .
C31 C30 C29 119.76(16) . .
F8 C31 C30 120.43(17) . .
F8 C31 C32 120.57(17) . .
C30 C31 C32 118.99(16) . .
F9 C32 C33 121.12(16) . .
F9 C32 C31 119.78(16) . .
C33 C32 C31 119.10(16) . .
F10 C33 C32 116.12(15) . .
F10 C33 C28 119.20(14) . .
C32 C33 C28 124.67(15) . .
C39 C34 C35 113.11(14) . .
C39 C34 B1 120.11(13) . .
C35 C34 B1 126.06(13) . .
F11 C35 C36 114.54(14) . .
F11 C35 C34 121.20(14) . .
C36 C35 C34 124.24(14) . .
F12 C36 C37 119.80(15) . .
F12 C36 C35 120.62(15) . .
C37 C36 C35 119.57(15) . .
F13 C37 C36 120.36(15) . .
F13 C37 C38 120.50(15) . .
C36 C37 C38 119.13(15) . .
F14 C38 C37 119.79(14) . .
F14 C38 C39 120.98(15) . .
C37 C38 C39 119.22(15) . .
F15 C39 C38 116.04(14) . .
F15 C39 C34 119.28(13) . .
C38 C39 C34 124.68(14) . .
C41 C40 C45 113.17(14) . .
C41 C40 B1 127.61(14) . .
C45 C40 B1 118.64(13) . .
F16 C41 C42 114.91(14) . .
F16 C41 C40 121.29(14) . .
C42 C41 C40 123.79(15) . .
F17 C42 C43 119.24(14) . .
F17 C42 C41 120.82(15) . .
C43 C42 C41 119.93(15) . .
F18 C43 C44 120.62(15) . .
F18 C43 C42 120.45(15) . .
C44 C43 C42 118.91(15) . .
F19 C44 C43 120.07(14) . .
F19 C44 C45 120.74(14) . .
C43 C44 C45 119.19(15) . .
F20 C45 C44 115.82(13) . .
F20 C45 C40 119.21(13) . .
C44 C45 C40 124.97(14) . .
C102 C101 C103 119.75(16) . 2_676
C102 C101 H101 120.1 . .
C103 C101 H101 120.1 2_676 .
C101 C102 C103 120.16(16) . .
C101 C102 H102 119.9 . .
C103 C102 H102 119.9 . .
C102 C103 C101 120.09(16) . 2_676
C102 C103 H103 120.0 . .
C101 C103 H103 120.0 2_676 .
C14 Al1 C5 119.24(9) . .
C14 Al1 C1 120.46(8) . .
C5 Al1 C1 92.69(7) . .
C14 Al1 C15 115.53(8) . .
C5 Al1 C15 102.97(7) . .
C1 Al1 C15 102.11(7) . .
C14 Al1 Y1 177.80(7) . .
C5 Al1 Y1 59.12(5) . .
C1 Al1 Y1 58.86(5) . .
C15 Al1 Y1 66.60(5) . .
C28 B1 C40 114.95(12) . .
C28 B1 C34 111.93(12) . .
C40 B1 C34 101.80(12) . .
C28 B1 C22 101.72(12) . .
C40 B1 C22 112.27(12) . .
C34 B1 C22 114.71(12) . .
C26 F4 Y1 119.44(9) . .
C27 F5 Y1 124.73(8) . .
C1 Y1 C5 73.85(6) . .
C1 Y1 C3 60.11(6) . .
C5 Y1 C3 59.91(6) . .
C1 Y1 F5 84.33(5) . .
C5 Y1 F5 144.42(5) . .
C3 Y1 F5 130.59(4) . .
C1 Y1 F4 85.16(4) . .
C5 Y1 F4 141.57(5) . .
C3 Y1 F4 81.77(4) . .
F5 Y1 F4 60.66(3) . .
C1 Y1 C2 30.98(5) . .
C5 Y1 C2 74.16(5) . .
C3 Y1 C2 32.69(5) . .
F5 Y1 C2 100.94(4) . .
F4 Y1 C2 71.49(4) . .
C1 Y1 C4 73.90(5) . .
C5 Y1 C4 31.00(5) . .
C3 Y1 C4 32.27(5) . .
F5 Y1 C4 157.89(4) . .
F4 Y1 C4 112.56(4) . .
C2 Y1 C4 57.96(5) . .
C1 Y1 C15 76.24(6) . .
C5 Y1 C15 76.55(6) . .
C3 Y1 C15 124.19(5) . .
F5 Y1 C15 71.09(4) . .
F4 Y1 C15 129.62(4) . .
C2 Y1 C15 106.30(5) . .
C4 Y1 C15 106.49(5) . .
C1 Y1 Al1 45.46(4) . .
C5 Y1 Al1 45.28(4) . .
C3 Y1 Al1 79.80(4) . .
F5 Y1 Al1 99.69(2) . .
F4 Y1 Al1 129.88(3) . .
C2 Y1 Al1 67.96(4) . .
C4 Y1 Al1 67.70(4) . .
C15 Y1 Al1 44.38(4) . .
C1 Y1 C19 156.87(12) . .
C5 Y1 C19 86.70(12) . .
C3 Y1 C19 120.38(12) . .
F5 Y1 C19 105.84(12) . .
F4 Y1 C19 117.96(11) . .
C2 Y1 C19 152.74(12) . .
C4 Y1 C19 95.87(12) . .
C15 Y1 C19 87.32(12) . .
Al1 Y1 C19 111.59(11) . .
C1 Y1 C18A 153.34(18) . .
C5 Y1 C18A 80.07(18) . .
C3 Y1 C18A 110.80(18) . .
F5 Y1 C18A 115.23(17) . .
F4 Y1 C18A 119.69(19) . .
C2 Y1 C18A 143.12(18) . .
C4 Y1 C18A 86.64(18) . .
C15 Y1 C18A 92.55(19) . .
Al1 Y1 C18A 110.42(18) . .
C1 Y1 C18 150.73(13) . .
C5 Y1 C18 81.05(12) . .
C3 Y1 C18 94.36(14) . .
F5 Y1 C18 124.87(13) . .
F4 Y1 C18 106.44(11) . .
C2 Y1 C18 126.87(13) . .
C4 Y1 C18 76.83(13) . .
C15 Y1 C18 112.54(13) . .
Al1 Y1 C18 121.07(11) . .
C19 Y1 C18 28.25(13) . .
C1 Y1 H15B 95.8(8) . .
C5 Y1 H15B 87.1(7) . .
C3 Y1 H15B 142.5(8) . .
F5 Y1 H15B 67.1(7) . .
F4 Y1 H15B 127.4(7) . .
C2 Y1 H15B 126.3(8) . .
C4 Y1 H15B 118.1(7) . .
C15 Y1 H15B 20.3(8) . .
Al1 Y1 H15B 63.5(8) . .
C19 Y1 H15B 70.4(8) . .
C18A Y1 H15B 77.2(8) . .
C18 Y1 H15B 97.8(8) . .
C17 C16 C21 120.7(4) . .
C17 C16 Y1 75.2(2) . .
C21 C16 Y1 75.4(2) . .
C17 C16 H16 119.7 . .
C21 C16 H16 119.7 . .
Y1 C16 H16 120.9 . .
C16 C17 C18 119.6(5) . .
C16 C17 Y1 77.4(2) . .
C18 C17 Y1 74.7(3) . .
C16 C17 H17 120.2 . .
C18 C17 H17 120.2 . .
Y1 C17 H17 118.6 . .
C19 C18 C17 119.8(5) . .
C19 C18 Y1 75.4(3) . .
C17 C18 Y1 77.1(3) . .
C19 C18 H18 120.1 . .
C17 C18 H18 120.1 . .
Y1 C18 H18 120.1 . .
C18 C19 C20 119.5(5) . .
C18 C19 Y1 76.3(3) . .
C20 C19 Y1 76.3(3) . .
C18 C19 H19 120.2 . .
C20 C19 H19 120.2 . .
Y1 C19 H19 120.2 . .
C21 C20 C19 119.6(4) . .
C21 C20 Y1 77.5(2) . .
C19 C20 Y1 75.3(3) . .
C21 C20 H20 120.2 . .
C19 C20 H20 120.2 . .
Y1 C20 H20 120.2 . .
C16 C21 C20 120.8(4) . .
C16 C21 Y1 77.2(2) . .
C20 C21 Y1 74.8(2) . .
C16 C21 H21 119.6 . .
C20 C21 H21 119.6 . .
Y1 C21 H21 119.3 . .
C21A C16A C17A 120.1(7) . .
C21A C16A Y1 76.9(4) . .
C17A C16A Y1 75.8(5) . .
C21A C16A H16A 120.0 . .
C17A C16A H16A 120.0 . .
Y1 C16A H16A 118.1 . .
C18A C17A C16A 119.9(9) . .
C18A C17A Y1 74.6(5) . .
C16A C17A Y1 76.5(5) . .
C18A C17A H17A 120.0 . .
C16A C17A H17A 120.0 . .
Y1 C17A H17A 119.8 . .
C17A C18A C19A 119.6(9) . .
C17A C18A Y1 77.6(5) . .
C19A C18A Y1 76.9(4) . .
C17A C18A H18A 120.1 . .
C19A C18A H18A 120.1 . .
Y1 C18A H18A 120.1 . .
C18A C19A C20A 120.3(7) . .
C18A C19A Y1 75.2(4) . .
C20A C19A Y1 77.6(4) . .
C18A C19A H19A 119.8 . .
C20A C19A H19A 119.9 . .
Y1 C19A H19A 118.3 . .
C21A C20A C19A 119.7(6) . .
C21A C20A Y1 76.5(3) . .
C19A C20A Y1 74.9(4) . .
C21A C20A H20A 120.2 . .
C19A C20A H20A 120.2 . .
Y1 C20A H20A 119.5 . .
C16A C21A C20A 120.4(6) . .
C16A C21A Y1 75.8(4) . .
C20A C21A Y1 76.2(4) . .
C16A C21A H21A 119.8 . .
C20A C21A H21A 119.8 . .
Y1 C21A H21A 119.1 . .

loop_
_geom_bond_atom_site_label_1
_geom_bond_atom_site_label_2
_geom_bond_distance
_geom_bond_site_symmetry_2
C1 C2 1.374(2) .
C1 Al1 2.0219(17) .
C1 Y1 2.4282(16) .
C1 H1 1.0000 .
C2 C3 1.457(2) .
C2 C6 1.552(2) .
C2 Y1 2.6525(16) .
C3 C4 1.445(2) .
C3 Y1 2.4947(16) .
C3 H3 1.0000 .
C4 C5 1.383(2) .
C4 C10 1.554(2) .
C4 Y1 2.6698(16) .
C5 Al1 2.0167(18) .
C5 Y1 2.4358(16) .
C5 H5 1.0000 .
C6 C7 1.534(3) .
C6 C8 1.536(2) .
C6 C9 1.540(2) .
C7 H7A 0.9800 .
C7 H7B 0.9800 .
C7 H7C 0.9800 .
C8 H8A 0.9800 .
C8 H8B 0.9800 .
C8 H8C 0.9800 .
C9 H9A 0.9800 .
C9 H9B 0.9800 .
C9 H9C 0.9800 .
C10 C13 1.532(3) .
C10 C11 1.533(3) .
C10 C12 1.537(3) .
C11 H11A 0.9800 .
C11 H11B 0.9800 .
C11 H11C 0.9800 .
C12 H12A 0.9800 .
C12 H12B 0.9800 .
C12 H12C 0.9800 .
C13 H13A 0.9800 .
C13 H13B 0.9800 .
C13 H13C 0.9800 .
C14 Al1 1.9439(19) .
C14 H14A 0.9800 .
C14 H14B 0.9800 .
C14 H14C 0.9800 .
C15 Al1 2.0593(18) .
C15 Y1 2.7021(18) .
C15 H15A 0.95(3) .
C15 H15B 0.94(3) .
C15 H15C 0.97(3) .
C22 C27 1.378(2) .
C22 C23 1.398(2) .
C22 B1 1.655(2) .
C23 F1 1.3497(18) .
C23 C24 1.377(2) .
C24 F2 1.3395(19) .
C24 C25 1.379(2) .
C25 F3 1.3347(19) .
C25 C26 1.370(2) .
C26 F4 1.3652(18) .
C26 C27 1.377(2) .
C27 F5 1.3819(17) .
C28 C29 1.386(2) .
C28 C33 1.389(2) .
C28 B1 1.650(2) .
C29 F6 1.3475(19) .
C29 C30 1.386(2) .
C30 F7 1.3448(19) .
C30 C31 1.372(3) .
C31 F8 1.341(2) .
C31 C32 1.381(3) .
C32 F9 1.342(2) .
C32 C33 1.378(2) .
C33 F10 1.3550(18) .
C34 C39 1.390(2) .
C34 C35 1.392(2) .
C34 B1 1.655(2) .
C35 F11 1.3533(17) .
C35 C36 1.385(2) .
C36 F12 1.3404(18) .
C36 C37 1.374(2) .
C37 F13 1.3395(18) .
C37 C38 1.375(2) .
C38 F14 1.3477(18) .
C38 C39 1.384(2) .
C39 F15 1.3523(18) .
C40 C41 1.391(2) .
C40 C45 1.392(2) .
C40 B1 1.654(2) .
C41 F16 1.3482(18) .
C41 C42 1.384(2) .
C42 F17 1.3413(18) .
C42 C43 1.376(2) .
C43 F18 1.3444(18) .
C43 C44 1.375(2) .
C44 F19 1.3439(18) .
C44 C45 1.376(2) .
C45 F20 1.3547(18) .
C101 C102 1.384(2) .
C101 C103 1.392(2) 2_676
C101 H101 0.9500 .
C102 C103 1.388(3) .
C102 H102 0.9500 .
C103 C101 1.392(2) 2_676
C103 H103 0.9500 .
Al1 Y1 2.7488(5) .
F4 Y1 2.6088(10) .
F5 Y1 2.5396(9) .
Y1 C19 2.854(6) .
Y1 C18A 2.859(9) .
Y1 C18 2.865(6) .
Y1 H15B 2.52(3) .
C16 C17 1.378(6) .
C16 C21 1.378(7) .
C16 H16 0.9500 .
C17 C18 1.406(6) .
C17 H17 0.9500 .
C18 C19 1.396(6) .
C18 H18 1.0000 .
C19 C20 1.404(6) .
C19 H19 1.0000 .
C20 C21 1.381(7) .
C20 H20 1.0000 .
C21 H21 0.9500 .
C16A C21A 1.373(9) .
C16A C17A 1.385(10) .
C16A H16A 0.9500 .
C17A C18A 1.382(10) .
C17A H17A 0.9500 .
C18A C19A 1.384(8) .
C18A H18A 1.0000 .
C19A C20A 1.383(9) .
C19A H19A 0.9500 .
C20A C21A 1.379(9) .
C20A H20A 0.9500 .
C21A H21A 0.9500 .
